data_7019264
loop_
_publ_author_name
'Khan, Amin'
'Lan, Yanhua'
'Kostakis, George E.'
'Anson, Christopher E.'
'Powell, Annie K.'

_publ_section_title
;
 Using the flexible ligand bis(2-hydroxyethyl)amino-tris
 (hydroxymethyl)methane (&quot;bis-tris&quot;) to access a family of 3d-4f
 Mn(III)(4)Ln(4) complexes.
;
_journal_issue 27
_journal_name_full 'Dalton transactions (Cambridge, England : 2003)'
_journal_page_first 8333
_journal_page_last 8339
_journal_paper_doi 10.1039/c2dt30127j
_journal_volume 41
_journal_year 2012
_chemical_formula_moiety
;
(C50 H98 Gd4 Mn4 N10 O34), 1.6(Cl), 2(N O3), 0.4(N3),
2.4(H2 O), 1.6(C H4 O)
;
_chemical_formula_sum 'C51.6 H109.2 Cl1.6 Gd4 Mn4 N13.2 O44'
_chemical_formula_weight 2524.20
_chemical_name_systematic
;
?
;
_space_group_IT_number 2
_symmetry_cell_setting triclinic
_symmetry_space_group_name_Hall '-P 1'
_symmetry_space_group_name_H-M 'P -1'
_atom_sites_solution_hydrogens geom
_atom_sites_solution_primary direct
_atom_sites_solution_secondary difmap
_audit_creation_method SHELXL-97
_cell_angle_alpha 106.207(7)
_cell_angle_beta 92.406(7)
_cell_angle_gamma 98.235(7)
_cell_formula_units_Z 1
_cell_length_a 11.1812(10)
_cell_length_b 13.7232(12)
_cell_length_c 14.4137(14)
_cell_measurement_reflns_used 19385
_cell_measurement_temperature 180(2)
_cell_measurement_theta_max 27.25
_cell_measurement_theta_min 1.48
_cell_volume 2094.0(3)
_computing_cell_refinement 'X-Area 1.38 (Stoe & Cie GmbH, 2006)'
_computing_data_collection 'WinXpose 1.6.8 (Stoe & Cie GmbH, 2004)'
_computing_data_reduction 'X-Area 1.38 (Stoe & Cie GmbH, 2006)'
_computing_molecular_graphics 'Diamond 2.1 (Crystal Impact, 1998)'
_computing_publication_material 'SHELXTL 6.14 (BrukerAXS Inc., 2003)'
_computing_structure_refinement 'SHELXTL 6.14 (BrukerAXS Inc., 2003)'
_computing_structure_solution 'SHELXTL 6.14 (BrukerAXS Inc., 2003)'
_diffrn_ambient_temperature 180(2)
_diffrn_detector_area_resol_mean 6.667
_diffrn_measured_fraction_theta_full 0.999
_diffrn_measured_fraction_theta_max 0.990
_diffrn_measurement_device_type 'Stoe IPDS II'
_diffrn_measurement_method 'area detector'
_diffrn_radiation_monochromator graphite
_diffrn_radiation_source 'rotating anode'
_diffrn_radiation_type MoK\a
_diffrn_radiation_wavelength 0.71073
_diffrn_reflns_av_R_equivalents 0.0224
_diffrn_reflns_av_sigmaI/netI 0.0348
_diffrn_reflns_limit_h_max 14
_diffrn_reflns_limit_h_min -14
_diffrn_reflns_limit_k_max 17
_diffrn_reflns_limit_k_min -17
_diffrn_reflns_limit_l_max 18
_diffrn_reflns_limit_l_min -18
_diffrn_reflns_number 15626
_diffrn_reflns_theta_full 25.25
_diffrn_reflns_theta_max 26.79
_diffrn_reflns_theta_min 1.48
_exptl_absorpt_coefficient_mu 3.855
_exptl_absorpt_correction_T_max 0.673
_exptl_absorpt_correction_T_min 0.331
_exptl_absorpt_correction_type multi-scan
_exptl_absorpt_process_details
;
XPREP in SHELXTL 6.14 (BrukerAXS Inc., 2003)
;
_exptl_crystal_colour brown
_exptl_crystal_density_diffrn 2.002
_exptl_crystal_density_method 'not measured'
_exptl_crystal_description block
_exptl_crystal_F_000 1246
_exptl_crystal_size_max 0.38
_exptl_crystal_size_mid 0.28
_exptl_crystal_size_min 0.14
_refine_diff_density_max 2.580
_refine_diff_density_min -1.411
_refine_diff_density_rms 0.129
_refine_ls_extinction_method none
_refine_ls_goodness_of_fit_ref 0.988
_refine_ls_hydrogen_treatment mixed
_refine_ls_matrix_type full
_refine_ls_number_parameters 553
_refine_ls_number_reflns 8859
_refine_ls_number_restraints 13
_refine_ls_restrained_S_all 0.989
_refine_ls_R_factor_all 0.0495
_refine_ls_R_factor_gt 0.0374
_refine_ls_shift/su_max 0.001
_refine_ls_shift/su_mean 0.000
_refine_ls_structure_factor_coef Fsqd
_refine_ls_weighting_details 'calc w=1/[\s^2^(Fo^2^)+(0.0720P)^2^+0.0000P] where P=(Fo^2^+2Fc^2^)/3'
_refine_ls_weighting_scheme calc
_refine_ls_wR_factor_gt 0.1014
_refine_ls_wR_factor_ref 0.1050
_reflns_number_gt 7003
_reflns_number_total 8859
_reflns_threshold_expression >2sigma(I)
_cod_data_source_file c2dt30127j.txt
_cod_data_source_block mn4gd4
_cod_original_formula_sum 'C51.60 H109.2 Cl1.6 Gd4 Mn4 N13.2 O44'
_cod_database_code 7019264

loop_
_symmetry_equiv_pos_as_xyz
'x, y, z'
'-x, -y, -z'

loop_
_atom_site_label
_atom_site_type_symbol
_atom_site_fract_x
_atom_site_fract_y
_atom_site_fract_z
_atom_site_U_iso_or_equiv
_atom_site_adp_type
_atom_site_occupancy
_atom_site_symmetry_multiplicity
_atom_site_calc_flag
_atom_site_refinement_flags
_atom_site_disorder_assembly
_atom_site_disorder_group
Gd1 Gd 0.37615(2) 0.558252(19) 0.193342(18) 0.03646(8) Uani 1 1 d . . .
Gd2 Gd 0.34843(2) 0.792852(18) 0.123411(18) 0.03592(8) Uani 1 1 d . . .
Mn1 Mn 0.51653(6) 0.39166(5) 0.02484(5) 0.03308(16) Uani 1 1 d . . .
Mn2 Mn 0.32134(8) 0.76807(7) 0.33972(6) 0.0452(2) Uani 1 1 d . B .
O1 O 0.5495(3) 0.5394(3) 0.0915(3) 0.0351(7) Uani 1 1 d D . .
H1 H 0.623(3) 0.557(4) 0.119(4) 0.042 Uiso 1 1 d D . .
O2 O 0.6579(3) 0.3949(3) -0.0474(3) 0.0343(7) Uani 1 1 d D . .
H2 H 0.727(4) 0.433(4) -0.022(4) 0.041 Uiso 1 1 d D . .
O3 O 0.2387(3) 0.6892(3) 0.2123(3) 0.0396(8) Uani 1 1 d D . .
H3 H 0.161(3) 0.683(5) 0.208(5) 0.047 Uiso 1 1 d D . .
N1 N 0.5433(4) 0.9209(3) 0.2093(4) 0.0434(10) Uani 1 1 d . . .
C1 C 0.6336(5) 0.8486(4) 0.2033(4) 0.0456(13) Uani 1 1 d . . .
C2 C 0.5892(5) 0.7708(4) 0.2581(4) 0.0443(12) Uani 1 1 d . . .
H2A H 0.6377 0.7142 0.2431 0.053 Uiso 1 1 calc R . .
H2B H 0.6021 0.8051 0.3288 0.053 Uiso 1 1 calc R . .
O4 O 0.4647(3) 0.7295(3) 0.2327(3) 0.0395(8) Uani 1 1 d . . .
C3 C 0.6417(5) 0.7898(4) 0.0973(4) 0.0429(12) Uani 1 1 d . . .
H3A H 0.6859 0.8366 0.0644 0.051 Uiso 1 1 calc R . .
H3B H 0.6883 0.7330 0.0945 0.051 Uiso 1 1 calc R . .
O5 O 0.5248(3) 0.7485(3) 0.0472(3) 0.0380(8) Uani 1 1 d . . .
C4 C 0.7622(6) 0.9009(5) 0.2480(5) 0.0581(16) Uani 1 1 d . . .
H4A H 0.7575 0.9470 0.3137 0.070 Uiso 1 1 calc R . .
H4B H 0.8107 0.8477 0.2544 0.070 Uiso 1 1 calc R . .
O6 O 0.8214(5) 0.9591(4) 0.1898(5) 0.0839(17) Uani 1 1 d D . .
H6 H 0.915(4) 0.973(7) 0.196(7) 0.101 Uiso 1 1 d D . .
C5 C 0.5262(6) 0.9783(5) 0.3097(5) 0.0518(14) Uani 1 1 d . . .
H5A H 0.5682 1.0500 0.3232 0.062 Uiso 1 1 calc R . .
H5B H 0.5647 0.9470 0.3549 0.062 Uiso 1 1 calc R . .
C6 C 0.3933(6) 0.9799(4) 0.3300(5) 0.0516(14) Uani 1 1 d . . .
H6A H 0.3876 1.0021 0.4009 0.062 Uiso 1 1 calc R . .
H6B H 0.3617 1.0306 0.3023 0.062 Uiso 1 1 calc R . .
O7 O 0.3213(3) 0.8826(3) 0.2899(3) 0.0457(9) Uani 1 1 d . . .
C7 C 0.5719(5) 0.9942(4) 0.1501(5) 0.0495(14) Uani 1 1 d . . .
H7A H 0.6395 1.0490 0.1846 0.059 Uiso 1 1 calc R . .
H7B H 0.5988 0.9569 0.0873 0.059 Uiso 1 1 calc R . .
C8 C 0.4645(6) 1.0424(4) 0.1315(5) 0.0515(14) Uani 1 1 d . . .
H8A H 0.4451 1.0900 0.1923 0.062 Uiso 1 1 calc R . .
H8B H 0.4814 1.0814 0.0838 0.062 Uiso 1 1 calc R . .
O8 O 0.3654(4) 0.9595(3) 0.0940(3) 0.0528(10) Uani 1 1 d D . .
H8 H 0.306(5) 0.978(5) 0.054(5) 0.063 Uiso 1 1 d D . .
N2 N 0.3147(5) 0.4270(4) 0.2905(4) 0.0518(12) Uani 1 1 d . B .
C9 C 0.2481(6) 0.3403(5) 0.2138(5) 0.0539(15) Uani 1 1 d . . .
C10 C 0.3268(6) 0.3054(4) 0.1280(5) 0.0569(16) Uani 1 1 d . . .
H10A H 0.3916 0.2716 0.1483 0.068 Uiso 1 1 calc R . .
H10B H 0.2756 0.2546 0.0730 0.068 Uiso 1 1 calc R . .
O9 O 0.3799(3) 0.3909(3) 0.0975(3) 0.0384(8) Uani 1 1 d . . .
C11 C 0.1355(6) 0.3737(5) 0.1742(6) 0.0665(19) Uani 1 1 d . . .
H11A H 0.0979 0.3202 0.1147 0.080 Uiso 1 1 calc R . .
H11B H 0.0750 0.3819 0.2229 0.080 Uiso 1 1 calc R . .
O10 O 0.1696(4) 0.4683(3) 0.1528(3) 0.0489(9) Uani 1 1 d D . .
H10 H 0.122(5) 0.512(4) 0.158(5) 0.059 Uiso 1 1 d D . .
C12 C 0.2077(7) 0.2459(5) 0.2497(6) 0.0682(19) Uani 1 1 d . . .
H12A H 0.2801 0.2210 0.2708 0.082 Uiso 1 1 calc R . .
H12B H 0.1599 0.2659 0.3063 0.082 Uiso 1 1 calc R . .
O11 O 0.1384(7) 0.1680(5) 0.1771(6) 0.103(2) Uani 1 1 d . . .
H11 H 0.1841 0.1325 0.1424 0.155 Uiso 1 1 calc R . .
C13 C 0.2425(9) 0.4769(6) 0.3688(6) 0.080(2) Uani 1 1 d . . .
H13A H 0.1602 0.4356 0.3570 0.096 Uiso 0.54 1 calc PR A 1
H13B H 0.2789 0.4711 0.4304 0.096 Uiso 0.54 1 calc PR A 1
H13C H 0.1590 0.4730 0.3406 0.096 Uiso 0.46 1 calc PR A 2
H13D H 0.2372 0.4376 0.4169 0.096 Uiso 0.46 1 calc PR A 2
C14A C 0.2291(12) 0.5741(10) 0.3832(10) 0.058(3) Uiso 0.54 1 d P B 1
H14A H 0.2173 0.6045 0.4524 0.069 Uiso 0.54 1 calc PR B 1
H14B H 0.1556 0.5771 0.3440 0.069 Uiso 0.54 1 calc PR B 1
C14B C 0.2913(12) 0.5858(9) 0.4199(9) 0.043(3) Uiso 0.46 1 d P B 2
H14C H 0.2258 0.6200 0.4525 0.052 Uiso 0.46 1 calc PR B 2
H14D H 0.3559 0.5891 0.4703 0.052 Uiso 0.46 1 calc PR B 2
O12 O 0.3378(4) 0.6369(3) 0.3562(3) 0.0508(10) Uani 1 1 d . . .
C15 C 0.4268(8) 0.4037(7) 0.3353(7) 0.082(2) Uani 1 1 d . . .
H15A H 0.4059 0.3816 0.3932 0.099 Uiso 1 1 calc R B .
H15B H 0.4548 0.3456 0.2884 0.099 Uiso 1 1 calc R . .
C16 C 0.5260(7) 0.4905(6) 0.3639(5) 0.0632(17) Uani 1 1 d . B .
H16A H 0.5026 0.5468 0.4160 0.076 Uiso 1 1 calc R . .
H16B H 0.5987 0.4691 0.3889 0.076 Uiso 1 1 calc R . .
O13 O 0.5521(4) 0.5250(4) 0.2823(3) 0.0596(11) Uani 1 1 d D . .
H13 H 0.589(6) 0.476(5) 0.243(5) 0.071 Uiso 1 1 d D . .
O14 O 0.6290(3) 0.3684(3) 0.1411(3) 0.0444(9) Uani 1 1 d . . .
O15 O 0.7157(3) 0.2435(3) 0.0481(3) 0.0443(9) Uani 1 1 d . . .
C17 C 0.7044(5) 0.3060(4) 0.1275(4) 0.0422(12) Uani 1 1 d . . .
C18 C 0.7862(5) 0.3130(5) 0.2155(4) 0.0493(13) Uani 1 1 d . . .
C19 C 0.8139(6) 0.4060(5) 0.2897(5) 0.0536(15) Uani 1 1 d . . .
H19A H 0.7846 0.4658 0.2838 0.064 Uiso 1 1 calc R . .
C20 C 0.8862(6) 0.4091(6) 0.3734(5) 0.0610(17) Uani 1 1 d . . .
H20A H 0.9070 0.4716 0.4241 0.073 Uiso 1 1 calc R . .
C21 C 0.9260(6) 0.3224(6) 0.3815(5) 0.0648(18) Uani 1 1 d . . .
H21A H 0.9732 0.3247 0.4386 0.078 Uiso 1 1 calc R . .
C22 C 0.8985(6) 0.2296(6) 0.3068(5) 0.0603(16) Uani 1 1 d . . .
H22A H 0.9246 0.1691 0.3142 0.072 Uiso 1 1 calc R . .
C23 C 0.8332(6) 0.2272(5) 0.2229(5) 0.0529(14) Uani 1 1 d . . .
H23A H 0.8204 0.1663 0.1699 0.064 Uiso 1 1 calc R . .
O16 O 0.1548(5) 0.7870(4) 0.4140(4) 0.0738(14) Uani 1 1 d . . .
H16 H 0.0894 0.7317 0.4041 0.089 Uiso 1 1 calc R B .
C24 C 0.1493(13) 0.8901(11) 0.4803(12) 0.160(6) Uani 1 1 d . B .
H24A H 0.0708 0.8895 0.5081 0.240 Uiso 1 1 calc R . .
H24B H 0.1588 0.9411 0.4441 0.240 Uiso 1 1 calc R . .
H24C H 0.2146 0.9079 0.5325 0.240 Uiso 1 1 calc R . .
O17 O 0.1420(4) 0.8285(3) 0.1183(3) 0.0560(11) Uani 1 1 d . . .
H17 H 0.1280 0.8834 0.1715 0.067 Uiso 1 1 calc R . .
C25 C 0.0389(7) 0.7845(8) 0.0526(7) 0.090(3) Uani 1 1 d . . .
H25A H -0.0293 0.8198 0.0752 0.135 Uiso 1 1 calc R . .
H25B H 0.0180 0.7115 0.0482 0.135 Uiso 1 1 calc R . .
H25C H 0.0561 0.7917 -0.0115 0.135 Uiso 1 1 calc R . .
N3 N 0.4266(6) 0.8454(4) 0.4579(4) 0.0622(15) Uani 1 1 d . . .
N4A N 0.4879(11) 0.8058(8) 0.4998(8) 0.053(2) Uiso 0.54 1 d P B 1
N5A N 0.5450(13) 0.7688(11) 0.5437(11) 0.085(4) Uiso 0.54 1 d P B 1
N4B N 0.4333(12) 0.7950(10) 0.5183(10) 0.056(3) Uiso 0.46 1 d P B 2
N5B N 0.4582(18) 0.7597(15) 0.5781(15) 0.099(5) Uiso 0.46 1 d P B 2
Cl1A Cl 0.0738(3) 0.0090(3) 0.2806(4) 0.1184(13) Uani 0.80 1 d P C 1
N11B N 0.131(5) 0.091(4) 0.410(4) 0.136(18) Uiso 0.20 1 d PDU D 2
N12B N 0.183(5) 0.165(4) 0.472(4) 0.142(19) Uiso 0.20 1 d PDU D 2
N13B N 0.266(4) 0.230(3) 0.498(3) 0.108(13) Uiso 0.20 1 d PDU D 2
N21 N 0.8890(5) 0.5530(4) 0.1336(4) 0.0587(14) Uani 1 1 d . . .
O21 O 0.8772(4) 0.4734(4) 0.0638(4) 0.0685(13) Uani 1 1 d . . .
O22 O 0.9901(4) 0.5839(4) 0.1845(4) 0.0738(15) Uani 1 1 d . . .
O23 O 0.8039(4) 0.6005(4) 0.1602(5) 0.0781(16) Uani 1 1 d D . .
O31 O 0.1912(5) 1.0272(4) 0.0060(4) 0.0778(15) Uani 1 1 d . . .
O41 O 0.9296(9) 0.6812(8) 0.3813(8) 0.148(3) Uiso 1 1 d . . .
C41 C 0.821(2) 0.7191(18) 0.4276(18) 0.172(8) Uiso 0.80 1 d P E 1

loop_
_atom_site_aniso_label
_atom_site_aniso_U_11
_atom_site_aniso_U_22
_atom_site_aniso_U_33
_atom_site_aniso_U_23
_atom_site_aniso_U_13
_atom_site_aniso_U_12
Gd1 0.04037(15) 0.03624(14) 0.03720(15) 0.01386(10) 0.00916(10) 0.01236(10)
Gd2 0.03687(14) 0.03144(13) 0.03992(15) 0.00938(10) 0.00423(10) 0.00857(9)
Mn1 0.0344(4) 0.0311(4) 0.0360(4) 0.0115(3) 0.0063(3) 0.0083(3)
Mn2 0.0539(5) 0.0431(4) 0.0389(4) 0.0089(3) 0.0077(4) 0.0137(4)
O1 0.0331(17) 0.0362(18) 0.0369(18) 0.0102(14) 0.0034(14) 0.0086(14)
O2 0.0327(17) 0.0326(17) 0.0367(18) 0.0093(14) 0.0020(14) 0.0046(13)
O3 0.0353(18) 0.0405(19) 0.043(2) 0.0113(15) 0.0090(15) 0.0078(15)
N1 0.041(2) 0.036(2) 0.049(3) 0.0051(19) 0.002(2) 0.0065(18)
C1 0.040(3) 0.042(3) 0.052(3) 0.009(2) -0.003(2) 0.006(2)
C2 0.040(3) 0.046(3) 0.047(3) 0.013(2) -0.002(2) 0.010(2)
O4 0.0365(18) 0.0373(18) 0.044(2) 0.0113(15) 0.0029(15) 0.0056(14)
C3 0.036(3) 0.040(3) 0.050(3) 0.010(2) 0.003(2) 0.005(2)
O5 0.0356(18) 0.0338(17) 0.046(2) 0.0114(15) 0.0060(15) 0.0077(14)
C4 0.051(3) 0.054(4) 0.063(4) 0.013(3) -0.001(3) -0.002(3)
O6 0.060(3) 0.081(4) 0.114(5) 0.041(3) -0.002(3) -0.002(3)
C5 0.053(3) 0.040(3) 0.053(3) 0.001(3) -0.004(3) 0.006(2)
C6 0.058(4) 0.038(3) 0.053(4) 0.003(3) 0.009(3) 0.011(2)
O7 0.049(2) 0.0367(19) 0.047(2) 0.0034(16) 0.0068(17) 0.0071(16)
C7 0.050(3) 0.039(3) 0.057(4) 0.012(3) 0.006(3) 0.002(2)
C8 0.056(3) 0.036(3) 0.060(4) 0.011(3) 0.006(3) 0.007(2)
O8 0.051(2) 0.037(2) 0.072(3) 0.0203(19) -0.003(2) 0.0056(17)
N2 0.059(3) 0.053(3) 0.050(3) 0.021(2) 0.018(2) 0.016(2)
C9 0.058(4) 0.052(3) 0.055(4) 0.022(3) 0.012(3) 0.006(3)
C10 0.068(4) 0.039(3) 0.072(4) 0.027(3) 0.034(3) 0.011(3)
O9 0.0421(19) 0.0320(17) 0.046(2) 0.0159(15) 0.0134(15) 0.0083(14)
C11 0.052(4) 0.050(4) 0.096(6) 0.027(4) 0.002(4) -0.005(3)
O10 0.043(2) 0.040(2) 0.066(3) 0.0161(19) 0.0125(19) 0.0106(16)
C12 0.079(5) 0.056(4) 0.070(5) 0.022(3) 0.023(4) 0.001(3)
O11 0.120(5) 0.070(4) 0.117(6) 0.026(4) 0.040(4) 0.001(4)
C13 0.101(6) 0.067(5) 0.066(5) 0.013(4) 0.038(4) -0.002(4)
O12 0.065(3) 0.049(2) 0.042(2) 0.0151(18) 0.0140(19) 0.0167(19)
C15 0.090(6) 0.085(5) 0.084(6) 0.046(5) -0.012(5) 0.017(5)
C16 0.065(4) 0.081(5) 0.053(4) 0.030(3) 0.002(3) 0.023(4)
O13 0.067(3) 0.075(3) 0.046(2) 0.024(2) 0.004(2) 0.027(2)
O14 0.046(2) 0.052(2) 0.039(2) 0.0145(17) 0.0022(16) 0.0198(17)
O15 0.049(2) 0.0404(19) 0.044(2) 0.0111(17) 0.0010(16) 0.0138(16)
C17 0.043(3) 0.043(3) 0.046(3) 0.019(2) 0.007(2) 0.012(2)
C18 0.048(3) 0.061(4) 0.048(3) 0.024(3) 0.010(2) 0.018(3)
C19 0.054(3) 0.060(4) 0.049(3) 0.016(3) 0.004(3) 0.020(3)
C20 0.058(4) 0.078(5) 0.045(3) 0.011(3) 0.004(3) 0.019(3)
C21 0.059(4) 0.097(5) 0.049(4) 0.034(4) 0.001(3) 0.024(4)
C22 0.058(4) 0.065(4) 0.069(4) 0.031(3) 0.004(3) 0.021(3)
C23 0.051(3) 0.051(3) 0.063(4) 0.026(3) 0.004(3) 0.009(3)
O16 0.082(3) 0.065(3) 0.079(4) 0.019(3) 0.037(3) 0.020(3)
C24 0.123(10) 0.163(13) 0.183(15) 0.014(11) 0.076(10) 0.040(9)
O17 0.044(2) 0.061(3) 0.063(3) 0.013(2) -0.0003(19) 0.0170(19)
C25 0.057(4) 0.106(7) 0.095(6) 0.011(5) -0.009(4) 0.019(4)
N3 0.082(4) 0.053(3) 0.046(3) 0.004(2) -0.007(3) 0.015(3)
Cl1A 0.0684(16) 0.089(2) 0.211(4) 0.063(2) 0.018(2) 0.0172(14)
N21 0.047(3) 0.058(3) 0.071(4) 0.021(3) -0.003(3) 0.005(2)
O21 0.058(3) 0.078(3) 0.065(3) 0.013(3) -0.003(2) 0.012(2)
O22 0.042(2) 0.071(3) 0.101(4) 0.016(3) -0.009(2) 0.006(2)
O23 0.042(2) 0.064(3) 0.123(5) 0.018(3) -0.008(3) 0.015(2)
O31 0.093(4) 0.065(3) 0.092(4) 0.041(3) 0.018(3) 0.024(3)

loop_
_atom_type_symbol
_atom_type_description
_atom_type_scat_dispersion_real
_atom_type_scat_dispersion_imag
_atom_type_scat_source
C C 0.0033 0.0016 'International Tables Vol C Tables 4.2.6.8 and 6.1.1.4'
H H 0.0000 0.0000 'International Tables Vol C Tables 4.2.6.8 and 6.1.1.4'
N N 0.0061 0.0033 'International Tables Vol C Tables 4.2.6.8 and 6.1.1.4'
O O 0.0106 0.0060 'International Tables Vol C Tables 4.2.6.8 and 6.1.1.4'
Cl Cl 0.1484 0.1585 'International Tables Vol C Tables 4.2.6.8 and 6.1.1.4'
Mn Mn 0.3368 0.7283 'International Tables Vol C Tables 4.2.6.8 and 6.1.1.4'
Gd Gd -0.1653 3.9035 'International Tables Vol C Tables 4.2.6.8 and 6.1.1.4'

loop_
_geom_angle_atom_site_label_1
_geom_angle_atom_site_label_2
_geom_angle_atom_site_label_3
_geom_angle
_geom_angle_site_symmetry_1
_geom_angle_site_symmetry_3
O4 Gd1 O9 146.36(13) . .
O4 Gd1 O12 72.72(14) . .
O9 Gd1 O12 136.04(13) . .
O4 Gd1 O2 75.89(12) . 2_665
O9 Gd1 O2 88.30(12) . 2_665
O12 Gd1 O2 131.39(13) . 2_665
O4 Gd1 O10 134.16(13) . .
O9 Gd1 O10 71.32(13) . .
O12 Gd1 O10 92.30(15) . .
O2 Gd1 O10 83.82(14) 2_665 .
O4 Gd1 O13 88.64(15) . .
O9 Gd1 O13 82.36(15) . .
O12 Gd1 O13 79.38(15) . .
O2 Gd1 O13 135.91(14) 2_665 .
O10 Gd1 O13 131.88(16) . .
O4 Gd1 O1 81.17(12) . .
O9 Gd1 O1 65.31(12) . .
O12 Gd1 O1 139.35(13) . .
O2 Gd1 O1 67.74(12) 2_665 .
O10 Gd1 O1 127.85(13) . .
O13 Gd1 O1 69.22(14) . .
O4 Gd1 O3 62.35(12) . .
O9 Gd1 O3 137.75(12) . .
O12 Gd1 O3 65.22(13) . .
O2 Gd1 O3 67.58(12) 2_665 .
O10 Gd1 O3 71.98(12) . .
O13 Gd1 O3 139.02(14) . .
O1 Gd1 O3 127.47(12) . .
O4 Gd1 N2 135.43(15) . .
O9 Gd1 N2 69.65(14) . .
O12 Gd1 N2 66.43(15) . .
O2 Gd1 N2 146.66(14) 2_665 .
O10 Gd1 N2 65.87(16) . .
O13 Gd1 N2 67.44(17) . .
O1 Gd1 N2 120.04(14) . .
O3 Gd1 N2 112.44(14) . .
O5 Gd2 O3 122.19(12) . .
O5 Gd2 O4 73.25(13) . .
O3 Gd2 O4 62.19(12) . .
O5 Gd2 O8 95.09(14) . .
O3 Gd2 O8 142.02(14) . .
O4 Gd2 O8 131.88(13) . .
O5 Gd2 O7 131.17(13) . .
O3 Gd2 O7 64.70(13) . .
O4 Gd2 O7 70.28(13) . .
O8 Gd2 O7 86.12(15) . .
O5 Gd2 O17 151.70(15) . .
O3 Gd2 O17 74.46(14) . .
O4 Gd2 O17 132.90(15) . .
O8 Gd2 O17 75.02(15) . .
O7 Gd2 O17 75.44(14) . .
O5 Gd2 O15 77.18(13) . 2_665
O3 Gd2 O15 117.41(13) . 2_665
O4 Gd2 O15 141.19(12) . 2_665
O8 Gd2 O15 74.80(14) . 2_665
O7 Gd2 O15 147.76(13) . 2_665
O17 Gd2 O15 74.65(14) . 2_665
O5 Gd2 O2 65.33(11) . 2_665
O3 Gd2 O2 67.35(12) . 2_665
O4 Gd2 O2 72.38(12) . 2_665
O8 Gd2 O2 145.01(14) . 2_665
O7 Gd2 O2 128.77(13) . 2_665
O17 Gd2 O2 108.02(13) . 2_665
O15 Gd2 O2 72.72(12) 2_665 2_665
O5 Gd2 N1 68.13(13) . .
O3 Gd2 N1 118.65(14) . .
O4 Gd2 N1 66.54(14) . .
O8 Gd2 N1 65.84(15) . .
O7 Gd2 N1 68.14(14) . .
O17 Gd2 N1 127.20(14) . .
O15 Gd2 N1 123.51(15) 2_665 .
O2 Gd2 N1 124.46(13) 2_665 .
O9 Mn1 O5 94.36(15) . 2_665
O9 Mn1 O2 178.82(15) . .
O5 Mn1 O2 86.74(15) 2_665 .
O9 Mn1 O1 84.99(15) . .
O5 Mn1 O1 175.04(15) 2_665 .
O2 Mn1 O1 93.95(15) . .
O9 Mn1 O14 91.13(16) . .
O5 Mn1 O14 96.79(15) 2_665 .
O2 Mn1 O14 88.33(15) . .
O1 Mn1 O14 88.14(15) . .
O9 Mn1 O1 100.51(15) . 2_665
O5 Mn1 O1 97.54(15) 2_665 2_665
O2 Mn1 O1 79.75(14) . 2_665
O1 Mn1 O1 77.77(15) . 2_665
O14 Mn1 O1 160.76(14) . 2_665
O7 Mn2 O12 164.18(18) . .
O7 Mn2 O3 84.08(16) . .
O12 Mn2 O3 85.31(17) . .
O7 Mn2 N3 94.9(2) . .
O12 Mn2 N3 93.9(2) . .
O3 Mn2 N3 171.5(2) . .
O7 Mn2 O16 95.69(19) . .
O12 Mn2 O16 97.01(19) . .
O3 Mn2 O16 95.68(19) . .
N3 Mn2 O16 92.8(2) . .
O7 Mn2 O4 82.94(15) . .
O12 Mn2 O4 82.58(16) . .
O3 Mn2 O4 71.43(14) . .
N3 Mn2 O4 100.1(2) . .
O16 Mn2 O4 167.11(18) . .
Mn1 O1 Mn1 102.23(15) . 2_665
Mn1 O1 Gd1 100.97(14) . .
Mn1 O1 Gd1 98.66(13) 2_665 .
Mn1 O1 H1 110(4) . .
Mn1 O1 H1 122(4) 2_665 .
Gd1 O1 H1 120(4) . .
Mn1 O2 Gd1 113.02(16) . 2_665
Mn1 O2 Gd2 99.98(14) . 2_665
Gd1 O2 Gd2 97.69(12) 2_665 2_665
Mn1 O2 H2 122(4) . .
Gd1 O2 H2 103(4) 2_665 .
Gd2 O2 H2 119(4) 2_665 .
Mn2 O3 Gd2 95.38(14) . .
Mn2 O3 Gd1 91.57(14) . .
Gd2 O3 Gd1 97.22(13) . .
Mn2 O3 H3 116(4) . .
Gd2 O3 H3 118(4) . .
Gd1 O3 H3 132(4) . .
C5 N1 C7 110.0(4) . .
C5 N1 C1 113.5(5) . .
C7 N1 C1 112.9(5) . .
C5 N1 Gd2 112.1(3) . .
C7 N1 Gd2 107.0(3) . .
C1 N1 Gd2 100.9(3) . .
N1 C1 C3 109.8(5) . .
N1 C1 C2 108.5(5) . .
C3 C1 C2 108.5(5) . .
N1 C1 C4 114.5(5) . .
C3 C1 C4 108.2(5) . .
C2 C1 C4 107.2(5) . .
O4 C2 C1 111.7(4) . .
O4 C2 H2A 109.3 . .
C1 C2 H2A 109.3 . .
O4 C2 H2B 109.3 . .
C1 C2 H2B 109.3 . .
H2A C2 H2B 107.9 . .
C2 O4 Mn2 121.8(3) . .
C2 O4 Gd1 127.3(3) . .
Mn2 O4 Gd1 88.64(13) . .
C2 O4 Gd2 119.6(3) . .
Mn2 O4 Gd2 87.43(12) . .
Gd1 O4 Gd2 102.04(13) . .
O5 C3 C1 111.9(4) . .
O5 C3 H3A 109.2 . .
C1 C3 H3A 109.2 . .
O5 C3 H3B 109.2 . .
C1 C3 H3B 109.2 . .
H3A C3 H3B 107.9 . .
C3 O5 Mn1 121.8(3) . 2_665
C3 O5 Gd2 120.1(3) . .
Mn1 O5 Gd2 105.56(15) 2_665 .
O6 C4 C1 111.6(6) . .
O6 C4 H4A 109.3 . .
C1 C4 H4A 109.3 . .
O6 C4 H4B 109.3 . .
C1 C4 H4B 109.3 . .
H4A C4 H4B 108.0 . .
C4 O6 H6 118(5) . .
N1 C5 C6 113.9(5) . .
N1 C5 H5A 108.8 . .
C6 C5 H5A 108.8 . .
N1 C5 H5B 108.8 . .
C6 C5 H5B 108.8 . .
H5A C5 H5B 107.7 . .
O7 C6 C5 111.8(5) . .
O7 C6 H6A 109.2 . .
C5 C6 H6A 109.2 . .
O7 C6 H6B 109.2 . .
C5 C6 H6B 109.2 . .
H6A C6 H6B 107.9 . .
C6 O7 Mn2 125.1(4) . .
C6 O7 Gd2 116.7(3) . .
Mn2 O7 Gd2 96.64(15) . .
C8 C7 N1 112.1(5) . .
C8 C7 H7A 109.2 . .
N1 C7 H7A 109.2 . .
C8 C7 H7B 109.2 . .
N1 C7 H7B 109.2 . .
H7A C7 H7B 107.9 . .
O8 C8 C7 106.4(4) . .
O8 C8 H8A 110.5 . .
C7 C8 H8A 110.5 . .
O8 C8 H8B 110.5 . .
C7 C8 H8B 110.5 . .
H8A C8 H8B 108.6 . .
C8 O8 Gd2 125.0(4) . .
C8 O8 H8 111(4) . .
Gd2 O8 H8 124(4) . .
C9 N2 C13 115.8(5) . .
C9 N2 C15 114.1(6) . .
C13 N2 C15 108.9(7) . .
C9 N2 Gd1 100.8(4) . .
C13 N2 Gd1 107.1(4) . .
C15 N2 Gd1 109.5(4) . .
N2 C9 C11 109.1(5) . .
N2 C9 C12 112.3(6) . .
C11 C9 C12 109.2(6) . .
N2 C9 C10 111.3(5) . .
C11 C9 C10 107.7(6) . .
C12 C9 C10 107.1(5) . .
O9 C10 C9 110.9(5) . .
O9 C10 H10A 109.5 . .
C9 C10 H10A 109.5 . .
O9 C10 H10B 109.5 . .
C9 C10 H10B 109.5 . .
H10A C10 H10B 108.1 . .
C10 O9 Mn1 124.4(3) . .
C10 O9 Gd1 120.1(3) . .
Mn1 O9 Gd1 108.72(15) . .
O10 C11 C9 109.7(5) . .
O10 C11 H11A 109.7 . .
C9 C11 H11A 109.7 . .
O10 C11 H11B 109.7 . .
C9 C11 H11B 109.7 . .
H11A C11 H11B 108.2 . .
C11 O10 Gd1 120.1(4) . .
C11 O10 H10 122(5) . .
Gd1 O10 H10 109(5) . .
O11 C12 C9 110.7(7) . .
O11 C12 H12A 109.5 . .
C9 C12 H12A 109.5 . .
O11 C12 H12B 109.5 . .
C9 C12 H12B 109.5 . .
H12A C12 H12B 108.1 . .
C12 O11 H11 109.5 . .
C14A C13 N2 120.4(8) . .
C14B C13 N2 114.8(7) . .
C14A C13 H13A 107.2 . .
N2 C13 H13A 107.2 . .
C14A C13 H13B 107.2 . .
N2 C13 H13B 107.2 . .
H13A C13 H13B 106.9 . .
C14B C13 H13C 108.6 . .
N2 C13 H13C 108.6 . .
C14B C13 H13D 108.6 . .
N2 C13 H13D 108.6 . .
H13C C13 H13D 107.5 . .
C13 C14A O12 112.1(10) . .
C13 C14A H14A 109.2 . .
O12 C14A H14A 109.2 . .
C13 C14A H14B 109.2 . .
O12 C14A H14B 109.2 . .
H14A C14A H14B 107.9 . .
O12 C14B C13 111.0(9) . .
O12 C14B H14C 109.4 . .
C13 C14B H14C 109.4 . .
O12 C14B H14D 109.4 . .
C13 C14B H14D 109.4 . .
H14C C14B H14D 108.0 . .
C14B O12 Mn2 132.3(6) . .
C14A O12 Mn2 118.7(6) . .
C14B O12 Gd1 125.6(6) . .
C14A O12 Gd1 109.7(5) . .
Mn2 O12 Gd1 96.45(17) . .
C16 C15 N2 113.8(6) . .
C16 C15 H15A 108.8 . .
N2 C15 H15A 108.8 . .
C16 C15 H15B 108.8 . .
N2 C15 H15B 108.8 . .
H15A C15 H15B 107.7 . .
O13 C16 C15 108.8(6) . .
O13 C16 H16A 109.9 . .
C15 C16 H16A 109.9 . .
O13 C16 H16B 109.9 . .
C15 C16 H16B 109.9 . .
H16A C16 H16B 108.3 . .
C16 O13 Gd1 115.5(4) . .
C16 O13 H13 105(5) . .
Gd1 O13 H13 111(5) . .
C17 O14 Mn1 123.7(4) . .
C17 O15 Gd2 139.6(4) . 2_665
O15 C17 O14 124.9(5) . .
O15 C17 C18 119.9(5) . .
O14 C17 C18 115.2(5) . .
C23 C18 C19 120.3(6) . .
C23 C18 C17 119.7(6) . .
C19 C18 C17 119.9(5) . .
C18 C19 C20 118.7(6) . .
C18 C19 H19A 120.6 . .
C20 C19 H19A 120.6 . .
C21 C20 C19 119.9(7) . .
C21 C20 H20A 120.0 . .
C19 C20 H20A 120.0 . .
C20 C21 C22 121.1(6) . .
C20 C21 H21A 119.4 . .
C22 C21 H21A 119.4 . .
C23 C22 C21 119.3(6) . .
C23 C22 H22A 120.3 . .
C21 C22 H22A 120.3 . .
C22 C23 C18 120.3(6) . .
C22 C23 H23A 119.9 . .
C18 C23 H23A 119.9 . .
C24 O16 Mn2 116.8(6) . .
C24 O16 H16 121.6 . .
Mn2 O16 H16 121.6 . .
O16 C24 H24A 109.5 . .
O16 C24 H24B 109.5 . .
H24A C24 H24B 109.5 . .
O16 C24 H24C 109.5 . .
H24A C24 H24C 109.5 . .
H24B C24 H24C 109.5 . .
C25 O17 Gd2 133.2(5) . .
C25 O17 H17 113.4 . .
Gd2 O17 H17 113.4 . .
O17 C25 H25A 109.5 . .
O17 C25 H25B 109.5 . .
H25A C25 H25B 109.5 . .
O17 C25 H25C 109.5 . .
H25A C25 H25C 109.5 . .
H25B C25 H25C 109.5 . .
N4A N3 Mn2 122.6(6) . .
N4B N3 Mn2 112.9(7) . .
N5A N4A N3 177.3(15) . .
N5B N4B N3 168.2(17) . .
N13B N12B N11B 149(5) . .
O23 N21 O21 123.1(5) . .
O23 N21 O22 117.6(6) . .
O21 N21 O22 119.1(6) . .

loop_
_geom_bond_atom_site_label_1
_geom_bond_atom_site_label_2
_geom_bond_distance
_geom_bond_site_symmetry_2
Gd1 O4 2.317(3) .
Gd1 O9 2.333(3) .
Gd1 O12 2.379(4) .
Gd1 O2 2.396(4) 2_665
Gd1 O10 2.422(4) .
Gd1 O13 2.468(4) .
Gd1 O1 2.479(3) .
Gd1 O3 2.493(4) .
Gd1 N2 2.610(5) .
Gd2 O5 2.370(4) .
Gd2 O3 2.413(4) .
Gd2 O4 2.417(4) .
Gd2 O8 2.422(4) .
Gd2 O7 2.426(4) .
Gd2 O17 2.430(4) .
Gd2 O15 2.436(4) 2_665
Gd2 O2 2.491(3) 2_665
Gd2 N1 2.614(4) .
Mn1 O9 1.888(4) .
Mn1 O5 1.893(3) 2_665
Mn1 O2 1.931(4) .
Mn1 O1 1.960(3) .
Mn1 O14 2.175(4) .
Mn1 O1 2.288(4) 2_665
Mn2 O7 1.902(4) .
Mn2 O12 1.913(4) .
Mn2 O3 1.964(4) .
Mn2 N3 1.969(5) .
Mn2 O16 2.199(5) .
Mn2 O4 2.285(4) .
O1 Mn1 2.288(4) 2_665
O1 H1 0.87(3) .
O2 Gd1 2.396(4) 2_665
O2 Gd2 2.491(3) 2_665
O2 H2 0.87(3) .
O3 H3 0.86(4) .
N1 C5 1.477(8) .
N1 C7 1.501(8) .
N1 C1 1.502(7) .
C1 C3 1.530(8) .
C1 C2 1.537(8) .
C1 C4 1.538(8) .
C2 O4 1.418(6) .
C2 H2A 0.9900 .
C2 H2B 0.9900 .
C3 O5 1.425(6) .
C3 H3A 0.9900 .
C3 H3B 0.9900 .
O5 Mn1 1.893(3) 2_665
C4 O6 1.432(9) .
C4 H4A 0.9900 .
C4 H4B 0.9900 .
O6 H6 1.03(4) .
C5 C6 1.528(9) .
C5 H5A 0.9900 .
C5 H5B 0.9900 .
C6 O7 1.410(7) .
C6 H6A 0.9900 .
C6 H6B 0.9900 .
C7 C8 1.500(9) .
C7 H7A 0.9900 .
C7 H7B 0.9900 .
C8 O8 1.435(7) .
C8 H8A 0.9900 .
C8 H8B 0.9900 .
O8 H8 0.96(4) .
N2 C9 1.461(8) .
N2 C13 1.483(9) .
N2 C15 1.500(9) .
C9 C11 1.540(10) .
C9 C12 1.542(9) .
C9 C10 1.554(9) .
C10 O9 1.427(6) .
C10 H10A 0.9900 .
C10 H10B 0.9900 .
C11 O10 1.420(8) .
C11 H11A 0.9900 .
C11 H11B 0.9900 .
O10 H10 0.85(4) .
C12 O11 1.383(10) .
C12 H12A 0.9900 .
C12 H12B 0.9900 .
O11 H11 0.8400 .
C13 C14A 1.322(15) .
C13 C14B 1.480(14) .
C13 H13A 0.9900 .
C13 H13B 0.9900 .
C13 H13C 0.9900 .
C13 H13D 0.9900 .
C14A O12 1.516(13) .
C14A H14A 0.9900 .
C14A H14B 0.9900 .
C14B O12 1.379(13) .
C14B H14C 0.9900 .
C14B H14D 0.9900 .
C15 C16 1.458(11) .
C15 H15A 0.9900 .
C15 H15B 0.9900 .
C16 O13 1.413(8) .
C16 H16A 0.9900 .
C16 H16B 0.9900 .
O13 H13 0.91(4) .
O14 C17 1.268(7) .
O15 C17 1.248(7) .
O15 Gd2 2.436(4) 2_665
C17 C18 1.504(8) .
C18 C23 1.385(9) .
C18 C19 1.403(9) .
C19 C20 1.411(9) .
C19 H19A 0.9500 .
C20 C21 1.361(10) .
C20 H20A 0.9500 .
C21 C22 1.403(10) .
C21 H21A 0.9500 .
C22 C23 1.375(9) .
C22 H22A 0.9500 .
C23 H23A 0.9500 .
O16 C24 1.481(14) .
O16 H16 0.9500 .
C24 H24A 0.9800 .
C24 H24B 0.9800 .
C24 H24C 0.9800 .
O17 C25 1.407(9) .
O17 H17 0.9500 .
C25 H25A 0.9800 .
C25 H25B 0.9800 .
C25 H25C 0.9800 .
N3 N4A 1.176(12) .
N3 N4B 1.260(15) .
N4A N5A 1.142(17) .
N4B N5B 1.14(2) .
N11B N12B 1.201(19) .
N12B N13B 1.156(19) .
N21 O23 1.244(7) .
N21 O21 1.248(7) .
N21 O22 1.270(7) .
O41 C41 1.50(3) .

loop_
_geom_hbond_atom_site_label_D
_geom_hbond_atom_site_label_H
_geom_hbond_atom_site_label_A
_geom_hbond_distance_DH
_geom_hbond_distance_HA
_geom_hbond_distance_DA
_geom_hbond_angle_DHA
_geom_hbond_site_symmetry_A
O1 H1 O23 0.87(3) 2.03(3) 2.897(6) 170(6) .
O2 H2 O21 0.87(3) 1.96(4) 2.774(6) 155(6) .
O3 H3 O22 0.86(4) 2.13(4) 2.900(6) 148(6) 1_455
O6 H6 Cl1A 1.03(4) 2.03(6) 2.963(6) 149(8) 1_665
O8 H8 O31 0.96(4) 1.74(4) 2.690(7) 168(7) .
O10 H10 O22 0.85(4) 1.89(4) 2.710(6) 164(7) 1_455
O11 H11 O31 0.84 2.10 2.819(9) 143.2 1_545
O13 H13 O14 0.91(4) 1.89(4) 2.781(6) 165(7) .
O16 H16 O41 0.95 1.80 2.672(11) 150.7 1_455
O17 H17 Cl1A 0.95 2.16 3.106(6) 172.0 1_565
